data_4061692
_journal_name_full Organometallics
_journal_paper_doi 10.1021/om050550b
_journal_year 2005
_chemical_formula_moiety 'C27 H40 B1 Cl2 F4 Mo2 O2 P1'
_chemical_formula_sum 'C27 H40 B Cl2 F4 Mo2 O2 P'
_chemical_formula_weight 777.15
_space_group_IT_number 15
_symmetry_cell_setting monoclinic
_symmetry_space_group_name_Hall '-C 2yc'
_symmetry_space_group_name_H-M 'C 1 2/c 1'
_cell_angle_alpha 90
_cell_angle_beta 95.131(3)
_cell_angle_gamma 90
_cell_formula_units_Z 8
_cell_length_a 33.404(6)
_cell_length_b 13.912(2)
_cell_length_c 13.422(2)
_cell_measurement_temperature 120.0(1)
_cell_volume 6212.4(17)
_diffrn_ambient_temperature 293(2)
_exptl_crystal_density_diffrn 1.662
_cod_original_sg_symbol_H-M 'C 2/c'
_cod_database_code 4061692

loop_
_symmetry_equiv_pos_as_xyz
'x, y, z'
'-x, y, -z+1/2'
'x+1/2, y+1/2, z'
'-x+1/2, y+1/2, -z+1/2'
'-x, -y, -z'
'x, -y, z-1/2'
'-x+1/2, -y+1/2, -z'
'x+1/2, -y+1/2, z-1/2'

loop_
_atom_site_label
_atom_site_type_symbol
_atom_site_fract_x
_atom_site_fract_y
_atom_site_fract_z
_atom_site_U_iso_or_equiv
_atom_site_adp_type
_atom_site_occupancy
_atom_site_symmetry_multiplicity
_atom_site_calc_flag
_atom_site_refinement_flags
_atom_site_disorder_assembly
_atom_site_disorder_group
Mo1 Mo 0.18372(3) 0.17809(6) 0.24408(7) 0.0278(3) Uani 1 1 d . A .
Mo2 Mo 0.16114(3) 0.30568(7) 0.35465(7) 0.0345(3) Uani 1 1 d . A .
P1 P 0.11341(8) 0.2027(2) 0.2614(2) 0.0321(7) Uani 1 1 d . . .
O1 O 0.2013(2) 0.3940(6) 0.1793(6) 0.043(2) Uani 1 1 d . A .
O2 O 0.2148(2) 0.1376(6) 0.4623(6) 0.042(2) Uani 1 1 d . A .
B1 B 0.1657(5) 0.2408(12) 0.7947(12) 0.050(4) Uani 1 1 d . . .
C1 C 0.1891(3) 0.3208(9) 0.2302(8) 0.039(3) Uani 1 1 d . . .
C2 C 0.1941(3) 0.1885(8) 0.3916(8) 0.037(3) Uani 1 1 d . . .
C3 C 0.2201(4) 0.3699(10) 0.0878(10) 0.056(4) Uani 1 1 d . . .
H3A H 0.2279 0.4279 0.0561 0.085 Uiso 1 1 calc R A .
H3B H 0.2012 0.3354 0.043 0.085 Uiso 1 1 calc R . .
H3C H 0.2433 0.3306 0.1043 0.085 Uiso 1 1 calc R . .
C4 C 0.2132(4) 0.1710(9) 0.5665(9) 0.048(3) Uani 1 1 d . . .
H4A H 0.2292 0.1292 0.611 0.071 Uiso 1 1 calc R A .
H4B H 0.1859 0.1701 0.5833 0.071 Uiso 1 1 calc R . .
H4C H 0.2236 0.2353 0.5729 0.071 Uiso 1 1 calc R . .
C5 C 0.1953(4) 0.1038(9) 0.0905(9) 0.042(3) Uani 1 1 d . . .
H5 H 0.1851 0.1297 0.0296 0.051 Uiso 1 1 calc R A .
C6 C 0.1764(4) 0.0374(9) 0.1475(9) 0.049(3) Uani 1 1 d . A .
H6 H 0.1508 0.0123 0.1322 0.058 Uiso 1 1 calc R . .
C7 C 0.2022(5) 0.0147(9) 0.2315(10) 0.062(4) Uani 1 1 d . . .
H7 H 0.1971 -0.0302 0.2802 0.074 Uiso 1 1 calc R A .
C8 C 0.2367(4) 0.0702(11) 0.2306(10) 0.057(4) Uani 1 1 d . A .
H8 H 0.2583 0.0712 0.2795 0.069 Uiso 1 1 calc R . .
C9 C 0.2330(3) 0.1248(10) 0.1419(10) 0.048(3) Uani 1 1 d . A .
H9 H 0.252 0.1673 0.1209 0.057 Uiso 1 1 calc R . .
C10 C 0.1330(4) 0.4603(9) 0.3711(11) 0.053(4) Uani 1 1 d . . .
H10 H 0.1205 0.492 0.3157 0.063 Uiso 1 1 calc R A .
C11 C 0.1737(5) 0.4654(10) 0.4046(11) 0.066(5) Uani 1 1 d . A .
H11 H 0.1932 0.501 0.3756 0.079 Uiso 1 1 calc R . .
C12 C 0.1800(5) 0.4065(11) 0.4906(11) 0.071(5) Uani 1 1 d . . .
H12 H 0.2045 0.3967 0.5279 0.085 Uiso 1 1 calc R A .
C13 C 0.1435(5) 0.3658(13) 0.5102(10) 0.073(5) Uani 1 1 d . A .
H13 H 0.1393 0.3244 0.5627 0.088 Uiso 1 1 calc R . .
C14 C 0.1141(4) 0.3985(11) 0.4363(10) 0.058(4) Uani 1 1 d . A .
H14 H 0.0869 0.3823 0.4311 0.07 Uiso 1 1 calc R . .
C15 C 0.0792(3) 0.2503(8) 0.1573(8) 0.030(2) Uani 1 1 d . A .
H15 H 0.063 0.1967 0.1287 0.036 Uiso 1 1 calc R . .
C16 C 0.0505(3) 0.3264(9) 0.1916(8) 0.042(3) Uani 1 1 d . . .
H16A H 0.0658 0.3808 0.2195 0.05 Uiso 1 1 calc R A .
H16B H 0.0353 0.2997 0.2435 0.05 Uiso 1 1 calc R . .
C17 C 0.0213(4) 0.3602(10) 0.1036(9) 0.050(3) Uani 1 1 d . A .
H17A H 0.0047 0.3066 0.0786 0.06 Uiso 1 1 calc R . .
H17B H 0.0037 0.4094 0.1266 0.06 Uiso 1 1 calc R . .
C18 C 0.0438(4) 0.4003(8) 0.0199(8) 0.042(3) Uani 1 1 d . . .
H18A H 0.0247 0.4178 -0.0359 0.05 Uiso 1 1 calc R A .
H18B H 0.058 0.458 0.043 0.05 Uiso 1 1 calc R . .
C19 C 0.0733(4) 0.3288(9) -0.0149(8) 0.043(3) Uani 1 1 d . A .
H19A H 0.0888 0.3586 -0.0643 0.052 Uiso 1 1 calc R . .
H19B H 0.0589 0.2745 -0.0461 0.052 Uiso 1 1 calc R . .
C20 C 0.1019(3) 0.2933(8) 0.0739(8) 0.037(3) Uani 1 1 d . . .
H20A H 0.1198 0.2451 0.0505 0.045 Uiso 1 1 calc R A .
H20B H 0.1182 0.3467 0.1006 0.045 Uiso 1 1 calc R . .
C21A C 0.0839(7) 0.0963(19) 0.3104(18) 0.036(5) Uiso 0.55 1 d P A 1
H21A H 0.0748 0.0553 0.2534 0.043 Uiso 0.55 1 calc PR A 1
C22A C 0.1101(7) 0.036(2) 0.384(3) 0.085(12) Uani 0.55 1 d P A 1
H22A H 0.1197 0.0759 0.441 0.102 Uiso 0.55 1 calc PR A 1
H22B H 0.1333 0.0133 0.3527 0.102 Uiso 0.55 1 calc PR A 1
C23A C 0.0859(9) -0.0540(19) 0.423(3) 0.061(8) Uani 0.55 1 d P A 1
H23A H 0.0786 -0.0972 0.3679 0.073 Uiso 0.55 1 calc PR A 1
H23B H 0.1029 -0.0889 0.4732 0.073 Uiso 0.55 1 calc PR A 1
C24A C 0.0524(9) -0.024(2) 0.4634(18) 0.050(7) Uani 0.55 1 d P A 1
H24A H 0.0603 0.0095 0.5252 0.06 Uiso 0.55 1 calc PR A 1
H24B H 0.0372 -0.0807 0.4802 0.06 Uiso 0.55 1 calc PR A 1
C25A C 0.0240(8) 0.043(2) 0.395(3) 0.107(15) Uani 0.55 1 d P A 1
H25A H 0.012 0.0065 0.3378 0.128 Uiso 0.55 1 calc PR A 1
H25B H 0.0026 0.0671 0.4318 0.128 Uiso 0.55 1 calc PR A 1
C26A C 0.0489(8) 0.1273(18) 0.358(2) 0.068(8) Uani 0.55 1 d P A 1
H26A H 0.0319 0.1654 0.3105 0.082 Uiso 0.55 1 calc PR A 1
H26B H 0.0574 0.1682 0.4142 0.082 Uiso 0.55 1 calc PR A 1
C21B C 0.0834(8) 0.131(2) 0.335(2) 0.029(6) Uiso 0.45 1 d P A 2
H21B H 0.0582 0.1655 0.3411 0.035 Uiso 0.45 1 calc PR A 2
C24B C 0.0652(15) -0.055(5) 0.431(5) 0.13(3) Uani 0.45 1 d P A 2
H24C H 0.0898 -0.0901 0.4234 0.153 Uiso 0.45 1 calc PR A 2
H24D H 0.0476 -0.0957 0.466 0.153 Uiso 0.45 1 calc PR A 2
C22B C 0.1014(9) 0.110(3) 0.440(2) 0.064(10) Uani 0.45 1 d P A 2
H22C H 0.1052 0.1707 0.4756 0.076 Uiso 0.45 1 calc PR A 2
H22D H 0.1277 0.0812 0.4365 0.076 Uiso 0.45 1 calc PR A 2
C23B C 0.0758(10) 0.044(3) 0.498(2) 0.070(11) Uani 0.45 1 d P A 2
H23C H 0.0511 0.0769 0.5106 0.084 Uiso 0.45 1 calc PR A 2
H23D H 0.0901 0.0278 0.5613 0.084 Uiso 0.45 1 calc PR A 2
C25B C 0.0465(12) -0.031(2) 0.336(2) 0.065(10) Uani 0.45 1 d P A 2
H25C H 0.0213 0.0015 0.3449 0.078 Uiso 0.45 1 calc PR A 2
H25D H 0.0405 -0.0892 0.2988 0.078 Uiso 0.45 1 calc PR A 2
C26B C 0.0722(10) 0.034(2) 0.277(2) 0.055(9) Uani 0.45 1 d P A 2
H26C H 0.0578 0.0492 0.2133 0.066 Uiso 0.45 1 calc PR A 2
H26D H 0.0967 0.0005 0.2645 0.066 Uiso 0.45 1 calc PR A 2
F11 F 0.1412(8) 0.182(2) 0.7295(15) 0.066(6) Uani 0.62 1 d P B 1
F12 F 0.1716(10) 0.237(3) 0.8923(17) 0.21(2) Uani 0.62 1 d P B 1
F13 F 0.1540(7) 0.3296(14) 0.772(2) 0.112(10) Uani 0.62 1 d P B 1
F14 F 0.2034(4) 0.2222(15) 0.7656(16) 0.073(5) Uani 0.62 1 d P B 1
F21 F 0.1383(14) 0.178(3) 0.777(6) 0.18(3) Uani 0.38 1 d P B 2
F22 F 0.1804(14) 0.308(3) 0.739(2) 0.113(17) Uani 0.38 1 d P B 2
F23 F 0.1399(12) 0.279(3) 0.859(4) 0.136(15) Uani 0.38 1 d P B 2
F24 F 0.1910(14) 0.190(2) 0.852(4) 0.14(2) Uani 0.38 1 d P B 2
C27A C 0.5617(10) 0.200(2) 0.214(2) 0.076(10) Uiso 0.62 1 d P C 1
H27A H 0.5904 0.1931 0.2108 0.091 Uiso 0.62 1 calc PR C 1
H27B H 0.5575 0.2346 0.2746 0.091 Uiso 0.62 1 calc PR C 1
Cl1 Cl 0.5425(3) 0.2678(9) 0.1122(6) 0.100(4) Uani 0.62 1 d P C 1
Cl2 Cl 0.5415(3) 0.0891(5) 0.2214(6) 0.092(3) Uani 0.62 1 d P C 1
C27B C 0.5521(12) 0.229(3) 0.224(3) 0.046(10) Uiso 0.38 1 d P D 2
H27C H 0.5427 0.2133 0.2886 0.055 Uiso 0.38 1 calc PR D 2
H27D H 0.577 0.265 0.2362 0.055 Uiso 0.38 1 calc PR D 2
Cl3 Cl 0.5608(4) 0.1238(15) 0.1593(13) 0.124(8) Uani 0.38 1 d P D 2
Cl4 Cl 0.5171(7) 0.2978(13) 0.1574(19) 0.188(14) Uani 0.38 1 d P D 2

loop_
_atom_site_aniso_label
_atom_site_aniso_U_11
_atom_site_aniso_U_22
_atom_site_aniso_U_33
_atom_site_aniso_U_23
_atom_site_aniso_U_13
_atom_site_aniso_U_12
Mo1 0.0240(5) 0.0261(5) 0.0320(5) 0.0009(4) -0.0040(4) 0.0002(4)
Mo2 0.0308(6) 0.0410(6) 0.0296(5) -0.0065(4) -0.0081(4) 0.0069(4)
P1 0.0223(14) 0.0385(17) 0.0340(15) 0.0075(12) -0.0054(11) -0.0009(12)
O1 0.036(5) 0.034(4) 0.057(5) 0.015(4) -0.005(4) -0.010(4)
O2 0.032(4) 0.047(5) 0.042(5) 0.014(4) -0.009(3) 0.003(4)
B1 0.048(10) 0.049(9) 0.053(10) 0.009(8) -0.001(7) 0.008(8)
C1 0.028(6) 0.047(7) 0.038(6) -0.003(5) -0.022(5) 0.004(5)
C2 0.023(5) 0.050(7) 0.036(6) 0.005(5) -0.013(5) -0.017(5)
C3 0.044(8) 0.065(9) 0.062(9) 0.040(7) 0.014(7) 0.003(7)
C4 0.047(7) 0.061(9) 0.034(6) 0.002(6) -0.006(5) -0.005(6)
C5 0.042(7) 0.051(8) 0.034(6) -0.003(5) 0.004(5) 0.022(6)
C6 0.060(9) 0.035(7) 0.050(8) -0.022(6) 0.003(6) -0.009(6)
C7 0.107(13) 0.024(7) 0.052(8) -0.008(6) 0.001(8) 0.022(8)
C8 0.052(8) 0.067(10) 0.049(8) -0.003(7) -0.017(6) 0.026(8)
C9 0.025(6) 0.056(8) 0.066(9) -0.008(7) 0.023(6) 0.009(6)
C10 0.053(8) 0.038(7) 0.064(9) -0.025(6) -0.017(7) 0.024(6)
C11 0.077(11) 0.045(8) 0.069(10) -0.038(7) -0.030(8) 0.008(7)
C12 0.066(10) 0.074(11) 0.066(10) -0.055(9) -0.037(8) 0.031(8)
C13 0.084(12) 0.094(13) 0.039(8) -0.023(8) -0.012(8) 0.045(11)
C14 0.055(9) 0.068(10) 0.052(8) -0.023(7) 0.002(7) 0.030(8)
C15 0.027(6) 0.029(6) 0.032(6) 0.006(4) -0.008(4) -0.002(5)
C16 0.035(6) 0.055(8) 0.034(6) 0.013(6) 0.003(5) 0.014(6)
C17 0.044(7) 0.060(8) 0.042(7) 0.010(6) -0.019(6) 0.016(6)
C18 0.052(8) 0.032(6) 0.038(7) 0.009(5) -0.014(5) 0.002(5)
C19 0.054(8) 0.051(8) 0.022(5) 0.008(5) -0.009(5) -0.002(6)
C20 0.036(6) 0.041(7) 0.035(6) 0.006(5) 0.000(5) 0.009(5)
C22A 0.030(14) 0.07(2) 0.15(3) 0.08(2) 0.005(17) -0.012(13)
C23A 0.056(19) 0.028(13) 0.10(2) 0.038(14) -0.003(17) 0.004(14)
C24A 0.069(19) 0.057(18) 0.026(12) 0.014(11) 0.012(13) -0.011(16)
C25A 0.056(18) 0.08(2) 0.19(4) 0.10(2) 0.07(2) 0.034(16)
C26A 0.074(19) 0.050(16) 0.08(2) 0.041(14) 0.029(15) 0.033(14)
C24B 0.07(3) 0.15(6) 0.18(6) 0.11(5) 0.11(4) 0.08(4)
C22B 0.041(18) 0.09(3) 0.06(2) 0.029(19) 0.009(15) -0.004(18)
C23B 0.042(18) 0.13(3) 0.035(16) 0.05(2) -0.002(13) 0.00(2)
C25B 0.11(3) 0.027(15) 0.06(2) -0.010(14) 0.03(2) -0.025(17)
C26B 0.08(2) 0.034(15) 0.053(18) -0.010(13) 0.037(16) -0.028(16)
F11 0.044(12) 0.087(15) 0.067(9) -0.016(8) 0.006(7) -0.005(9)
F12 0.19(3) 0.37(5) 0.074(15) 0.12(2) 0.061(19) 0.13(4)
F13 0.084(15) 0.045(10) 0.19(3) 0.011(13) -0.064(17) 0.007(11)
F14 0.042(8) 0.094(13) 0.083(11) -0.042(10) 0.003(8) -0.007(8)
F21 0.034(18) 0.041(19) 0.46(10) -0.05(4) 0.03(5) -0.030(15)
F22 0.14(3) 0.13(4) 0.058(17) 0.06(2) -0.03(2) -0.10(3)
F23 0.11(3) 0.12(3) 0.19(4) -0.07(3) 0.07(3) -0.01(2)
F24 0.13(3) 0.08(2) 0.18(4) -0.04(2) -0.12(3) 0.07(2)
Cl1 0.079(6) 0.157(10) 0.058(4) 0.047(5) -0.023(4) -0.030(6)
Cl2 0.114(7) 0.051(4) 0.098(6) -0.018(4) -0.058(5) 0.012(4)
Cl3 0.046(7) 0.188(18) 0.140(14) -0.117(14) 0.015(7) 0.012(8)
Cl4 0.20(2) 0.087(12) 0.24(3) 0.100(15) -0.17(2) -0.086(14)

loop_
_geom_bond_atom_site_label_1
_geom_bond_atom_site_label_2
_geom_bond_distance
_geom_bond_site_symmetry_2
_geom_bond_publ_flag
Mo1 C2 1.985(11) . ?
Mo1 C1 2.004(12) . ?
Mo1 C8 2.339(13) . ?
Mo1 C6 2.348(11) . ?
Mo1 C9 2.354(11) . ?
Mo1 C7 2.365(12) . ?
Mo1 C5 2.368(11) . ?
Mo1 P1 2.405(3) . ?
Mo1 Mo2 2.4742(14) . ?
Mo2 C1 1.997(13) . ?
Mo2 C2 2.005(12) . ?
Mo2 C12 2.343(11) . ?
Mo2 C11 2.348(12) . ?
Mo2 C10 2.366(11) . ?
Mo2 C13 2.372(13) . ?
Mo2 C14 2.376(12) . ?
Mo2 P1 2.409(3) . ?
P1 C21B 1.78(2) . ?
P1 C15 1.848(10) . ?
P1 C21A 1.93(2) . ?
O1 C1 1.311(14) . ?
O1 C3 1.466(15) . ?
O2 C2 1.327(12) . ?
O2 C4 1.479(14) . ?
B1 F21 1.28(4) . ?
B1 F24 1.30(3) . ?
B1 F12 1.31(3) . ?
B1 F22 1.32(3) . ?
B1 F13 1.32(2) . ?
B1 F14 1.38(2) . ?
B1 F23 1.38(3) . ?
B1 F11 1.41(3) . ?
C3 H3A 0.96 . ?
C3 H3B 0.96 . ?
C3 H3C 0.96 . ?
C4 H4A 0.96 . ?
C4 H4B 0.96 . ?
C4 H4C 0.96 . ?
C5 C6 1.387(17) . ?
C5 C9 1.410(17) . ?
C5 H5 0.93 . ?
C6 C7 1.393(18) . ?
C6 H6 0.93 . ?
C7 C8 1.39(2) . ?
C7 H7 0.93 . ?
C8 C9 1.408(18) . ?
C8 H8 0.93 . ?
C9 H9 0.93 . ?
C10 C11 1.395(18) . ?
C10 C14 1.42(2) . ?
C10 H10 0.93 . ?
C11 C12 1.42(2) . ?
C11 H11 0.93 . ?
C12 C13 1.39(2) . ?
C12 H12 0.93 . ?
C13 C14 1.409(18) . ?
C13 H13 0.93 . ?
C14 H14 0.93 . ?
C15 C16 1.527(15) . ?
C15 C20 1.528(14) . ?
C15 H15 0.98 . ?
C16 C17 1.537(14) . ?
C16 H16A 0.97 . ?
C16 H16B 0.97 . ?
C17 C18 1.512(17) . ?
C17 H17A 0.97 . ?
C17 H17B 0.97 . ?
C18 C19 1.505(17) . ?
C18 H18A 0.97 . ?
C18 H18B 0.97 . ?
C19 C20 1.541(14) . ?
C19 H19A 0.97 . ?
C19 H19B 0.97 . ?
C20 H20A 0.97 . ?
C20 H20B 0.97 . ?
C21A C26A 1.45(3) . ?
C21A C22A 1.52(3) . ?
C21A H21A 0.98 . ?
C22A C23A 1.61(3) . ?
C22A H22A 0.97 . ?
C22A H22B 0.97 . ?
C23A C24A 1.35(4) . ?
C23A H23A 0.97 . ?
C23A H23B 0.97 . ?
C24A C25A 1.57(4) . ?
C24A H24A 0.97 . ?
C24A H24B 0.97 . ?
C25A C26A 1.55(4) . ?
C25A H25A 0.97 . ?
C25A H25B 0.97 . ?
C26A H26A 0.97 . ?
C26A H26B 0.97 . ?
C21B C22B 1.50(4) . ?
C21B C26B 1.58(4) . ?
C21B H21B 0.98 . ?
C24B C25B 1.41(7) . ?
C24B C23B 1.66(8) . ?
C24B H24C 0.97 . ?
C24B H24D 0.97 . ?
C22B C23B 1.52(4) . ?
C22B H22C 0.97 . ?
C22B H22D 0.97 . ?
C23B H23C 0.97 . ?
C23B H23D 0.97 . ?
C25B C26B 1.52(4) . ?
C25B H25C 0.97 . ?
C25B H25D 0.97 . ?
C26B H26C 0.97 . ?
C26B H26D 0.97 . ?
C27A Cl2 1.69(3) . ?
C27A Cl1 1.74(3) . ?
C27A H27A 0.97 . ?
C27A H27B 0.97 . ?
C27B Cl4 1.70(4) . ?
C27B Cl3 1.74(4) . ?
C27B H27C 0.97 . ?
C27B H27D 0.97 . ?
